data_7041923
loop_
_publ_author_name
'Jones, J. Stuart'
'Wade, Casey R.'
'Yang, Mengxi'
'Gabba\"i, Fran\,cois P'

_publ_section_title
;
 On the coordination non-innocence of antimony in nickel(ii) complexes of
 the tetradentate (o-(Ph2P)C6H4)3Sb ligand.
;
_journal_issue 17
_journal_name_full 'Dalton transactions (Cambridge, England : 2003)'
_journal_page_first 5598
_journal_page_last 5604
_journal_paper_doi 10.1039/c6dt04817j
_journal_volume 46
_journal_year 2017
_chemical_formula_sum 'C111 H87 Cl9 P6 Sb2'
_chemical_formula_weight 2169.17
_space_group_crystal_system triclinic
_space_group_IT_number 2
_space_group_name_Hall '-P 1'
_space_group_name_H-M_alt 'P -1'
_symmetry_space_group_name_Hall '-P 1'
_symmetry_space_group_name_H-M 'P -1'
_atom_sites_solution_hydrogens geom
_audit_creation_method SHELXL-2014/7
_audit_update_record
;
2017-01-31 deposited with the CCDC.
2017-02-02 downloaded from the CCDC.
;
_cell_angle_alpha 89.098(18)
_cell_angle_beta 87.977(18)
_cell_angle_gamma 60.383(14)
_cell_formula_units_Z 2
_cell_length_a 15.442(5)
_cell_length_b 15.443(5)
_cell_length_c 22.924(8)
_cell_measurement_reflns_used 6972
_cell_measurement_temperature 293(2)
_cell_measurement_theta_max 27.17
_cell_measurement_theta_min 2.34
_cell_volume 4749(3)
_computing_cell_refinement 'Bruker SMART'
_computing_data_collection 'Bruker SMART'
_computing_data_reduction 'Bruker SAINT'
_computing_molecular_graphics 'Bruker SHELXTL'
_computing_publication_material 'Bruker SHELXTL'
_computing_structure_refinement 'SHELXL-2014/7 (Sheldrick, 2014)'
_computing_structure_solution 'Bruker SHELXTL'
_diffrn_ambient_temperature 293(2)
_diffrn_measured_fraction_theta_full 0.933
_diffrn_measured_fraction_theta_max 0.700
_diffrn_measurement_device_type 'CCD area detector'
_diffrn_measurement_method 'phi and omega scans'
_diffrn_radiation_type MoK\a
_diffrn_radiation_wavelength 0.71073
_diffrn_reflns_av_R_equivalents 0.0489
_diffrn_reflns_av_unetI/netI 0.0534
_diffrn_reflns_Laue_measured_fraction_full 0.933
_diffrn_reflns_Laue_measured_fraction_max 0.700
_diffrn_reflns_limit_h_max 17
_diffrn_reflns_limit_h_min -19
_diffrn_reflns_limit_k_max 19
_diffrn_reflns_limit_k_min -19
_diffrn_reflns_limit_l_max 32
_diffrn_reflns_limit_l_min -29
_diffrn_reflns_number 65695
_diffrn_reflns_point_group_measured_fraction_full 0.933
_diffrn_reflns_point_group_measured_fraction_max 0.700
_diffrn_reflns_theta_full 25.242
_diffrn_reflns_theta_max 30.282
_diffrn_reflns_theta_min 0.889
_exptl_absorpt_coefficient_mu 0.974
_exptl_absorpt_correction_T_max 0.7455
_exptl_absorpt_correction_T_min 0.6032
_exptl_absorpt_correction_type multi-scan
_exptl_absorpt_process_details sadabs
_exptl_crystal_colour colorless
_exptl_crystal_density_diffrn 1.517
_exptl_crystal_description block
_exptl_crystal_F_000 2196
_exptl_crystal_size_max 0.45
_exptl_crystal_size_mid 0.37
_exptl_crystal_size_min 0.28
_refine_diff_density_max 4.379
_refine_diff_density_min -2.737
_refine_diff_density_rms 0.254
_refine_ls_extinction_method none
_refine_ls_goodness_of_fit_ref 1.058
_refine_ls_hydrogen_treatment riding
_refine_ls_matrix_type full
_refine_ls_number_parameters 1184
_refine_ls_number_reflns 19868
_refine_ls_number_restraints 15
_refine_ls_restrained_S_all 1.057
_refine_ls_R_factor_all 0.0839
_refine_ls_R_factor_gt 0.0713
_refine_ls_shift/su_max 0.001
_refine_ls_shift/su_mean 0.000
_refine_ls_structure_factor_coef Fsqd
_refine_ls_weighting_details 'w=1/[\s^2^(Fo^2^)+(0.1312P)^2^+49.1873P] where P=(Fo^2^+2Fc^2^)/3'
_refine_ls_weighting_scheme calc
_refine_ls_wR_factor_gt 0.2193
_refine_ls_wR_factor_ref 0.2377
_reflns_Friedel_coverage 0.000
_reflns_number_gt 17218
_reflns_number_total 19868
_reflns_threshold_expression 'I > 2\s(I)'
_cod_data_source_file c6dt04817j2.cif
_cod_data_source_block y
_cod_depositor_comments 'Adding full bibliography for 7041921--7041925.cif.'
_cod_original_cell_volume 4750(3)
_cod_database_code 7041923
_shelx_shelxl_version_number 2014/7
_shelx_space_group_comment
; 
The symmetry employed for this shelxl refinement is uniquely defined 
by the following loop, which should always be used as a source of 
symmetry information in preference to the above space-group names. 
They are only intended as comments. 
;

loop_
_space_group_symop_operation_xyz
'x, y, z'
'-x, -y, -z'

loop_
_atom_site_label
_atom_site_type_symbol
_atom_site_fract_x
_atom_site_fract_y
_atom_site_fract_z
_atom_site_U_iso_or_equiv
_atom_site_adp_type
_atom_site_occupancy
_atom_site_site_symmetry_order
_atom_site_calc_flag
_atom_site_refinement_flags_posn
_atom_site_refinement_flags_adp
_atom_site_refinement_flags_occupancy
_atom_site_disorder_assembly
_atom_site_disorder_group
Sb1 Sb 0.34301(3) 0.80205(3) 0.14699(2) 0.01245(12) Uani 1 1 d . . . . .
Sb2 Sb 0.66203(3) 0.13821(3) 0.35220(2) 0.01200(12) Uani 1 1 d . . . . .
Cl1 Cl 0.64093(13) 0.31512(13) 0.57433(10) 0.0306(4) Uani 1 1 d . . . . .
Cl2 Cl 0.58066(14) 0.16748(14) 0.56198(13) 0.0438(6) Uani 1 1 d . . . . .
Cl3 Cl 0.78599(12) 0.10712(13) 0.58167(9) 0.0272(4) Uani 1 1 d . . . . .
Cl4 Cl 0.66025(15) 0.25339(14) 0.06018(14) 0.0484(7) Uani 1 1 d . . . . .
Cl5 Cl 0.59352(13) 0.11171(13) 0.08188(9) 0.0274(4) Uani 1 1 d . . . . .
Cl6 Cl 0.80321(13) 0.04700(13) 0.07549(10) 0.0301(4) Uani 1 1 d . . . . .
P1 P 0.16383(12) 1.02274(11) 0.09982(8) 0.0150(3) Uani 1 1 d . . . . .
P2 P 0.56474(11) 0.77616(11) 0.10551(7) 0.0134(3) Uani 1 1 d . . . . .
P3 P 0.32114(12) 0.61310(12) 0.09423(8) 0.0154(3) Uani 1 1 d . . . . .
P4 P 0.44331(11) 0.17275(11) 0.40619(7) 0.0128(3) Uani 1 1 d . . . . .
P5 P 0.85170(12) -0.07936(11) 0.39490(7) 0.0142(3) Uani 1 1 d . . . . .
P6 P 0.69299(12) 0.32613(11) 0.39828(7) 0.0135(3) Uani 1 1 d . . . . .
C1 C 0.2764(5) 0.9391(4) 0.1988(3) 0.0137(12) Uani 1 1 d . . . . .
C2 C 0.3075(5) 0.9407(5) 0.2547(3) 0.0210(13) Uani 1 1 d . . . . .
H2 H 0.3577 0.8820 0.2703 0.025 Uiso 1 1 calc R U . . .
C3 C 0.2659(5) 1.0276(6) 0.2881(3) 0.0248(15) Uani 1 1 d . . . . .
H3 H 0.2880 1.0271 0.3253 0.030 Uiso 1 1 calc R U . . .
C4 C 0.1910(5) 1.1146(5) 0.2647(3) 0.0249(15) Uani 1 1 d . . . . .
H4 H 0.1628 1.1734 0.2862 0.030 Uiso 1 1 calc R U . . .
C5 C 0.1582(5) 1.1143(5) 0.2096(3) 0.0216(14) Uani 1 1 d . . . . .
H5 H 0.1066 1.1730 0.1949 0.026 Uiso 1 1 calc R U . . .
C6 C 0.2004(5) 1.0280(4) 0.1751(3) 0.0137(11) Uani 1 1 d . . . . .
C7 C 0.0662(5) 1.1517(5) 0.0884(3) 0.0191(13) Uani 1 1 d . . . . .
C8 C 0.0917(5) 1.2263(5) 0.0884(4) 0.0282(16) Uani 1 1 d . . . . .
H8 H 0.1571 1.2098 0.0953 0.034 Uiso 1 1 calc R U . . .
C9 C 0.0223(6) 1.3235(5) 0.0787(4) 0.0300(17) Uani 1 1 d . . . . .
H9 H 0.0403 1.3727 0.0800 0.036 Uiso 1 1 calc R U . . .
C10 C -0.0754(5) 1.3490(5) 0.0667(4) 0.0274(16) Uani 1 1 d . . . . .
H10 H -0.1226 1.4150 0.0595 0.033 Uiso 1 1 calc R U . . .
C11 C -0.1011(5) 1.2761(5) 0.0657(3) 0.0218(14) Uani 1 1 d . . . . .
H11 H -0.1663 1.2931 0.0578 0.026 Uiso 1 1 calc R U . . .
C12 C -0.0315(5) 1.1770(5) 0.0763(3) 0.0180(13) Uani 1 1 d . . . . .
H12 H -0.0499 1.1281 0.0754 0.022 Uiso 1 1 calc R U . . .
C13 C 0.0925(5) 0.9588(4) 0.1128(3) 0.0156(12) Uani 1 1 d . . . . .
C14 C 0.0330(5) 0.9734(5) 0.1621(3) 0.0178(12) Uani 1 1 d . . . . .
H14 H 0.0262 1.0199 0.1898 0.021 Uiso 1 1 calc R U . . .
C15 C -0.0169(5) 0.9202(5) 0.1711(3) 0.0201(13) Uani 1 1 d . . . . .
H15 H -0.0574 0.9314 0.2043 0.024 Uiso 1 1 calc R U . . .
C16 C -0.0058(5) 0.8498(5) 0.1300(3) 0.0215(14) Uani 1 1 d . . . . .
H16 H -0.0379 0.8128 0.1362 0.026 Uiso 1 1 calc R U . . .
C17 C 0.0527(5) 0.8345(5) 0.0801(3) 0.0217(14) Uani 1 1 d . . . . .
H17 H 0.0588 0.7883 0.0524 0.026 Uiso 1 1 calc R U . . .
C18 C 0.1025(5) 0.8884(5) 0.0713(3) 0.0188(13) Uani 1 1 d . . . . .
H18 H 0.1424 0.8777 0.0379 0.023 Uiso 1 1 calc R U . . .
C19 C 0.4751(4) 0.7298(4) 0.1987(3) 0.0134(11) Uani 1 1 d . . . . .
C20 C 0.4729(5) 0.6889(5) 0.2522(3) 0.0194(13) Uani 1 1 d . . . . .
H20 H 0.4154 0.6879 0.2647 0.023 Uiso 1 1 calc R U . . .
C21 C 0.5543(5) 0.6492(5) 0.2877(3) 0.0179(12) Uani 1 1 d . . . . .
H21 H 0.5515 0.6211 0.3233 0.021 Uiso 1 1 calc R U . . .
C22 C 0.6400(5) 0.6513(5) 0.2702(3) 0.0187(13) Uani 1 1 d . . . . .
H22 H 0.6943 0.6259 0.2943 0.022 Uiso 1 1 calc R U . . .
C23 C 0.6437(5) 0.6916(5) 0.2164(3) 0.0178(12) Uani 1 1 d . . . . .
H23 H 0.7010 0.6932 0.2045 0.021 Uiso 1 1 calc R U . . .
C24 C 0.5623(5) 0.7299(4) 0.1796(3) 0.0146(12) Uani 1 1 d . . . . .
C25 C 0.6931(5) 0.7486(5) 0.0939(3) 0.0177(12) Uani 1 1 d . . . . .
C26 C 0.7703(5) 0.6520(5) 0.0992(3) 0.0210(13) Uani 1 1 d . . . . .
H26 H 0.7559 0.6028 0.1118 0.025 Uiso 1 1 calc R U . . .
C27 C 0.8694(5) 0.6258(5) 0.0864(3) 0.0238(14) Uani 1 1 d . . . . .
H27 H 0.9202 0.5607 0.0918 0.029 Uiso 1 1 calc R U . . .
C28 C 0.8909(5) 0.6974(5) 0.0657(3) 0.0237(15) Uani 1 1 d . . . . .
H28 H 0.9564 0.6809 0.0564 0.028 Uiso 1 1 calc R U . . .
C29 C 0.8144(5) 0.7942(5) 0.0587(3) 0.0224(14) Uani 1 1 d . . . . .
H29 H 0.8286 0.8426 0.0442 0.027 Uiso 1 1 calc R U . . .
C30 C 0.7158(5) 0.8198(5) 0.0735(3) 0.0181(13) Uani 1 1 d . . . . .
H30 H 0.6652 0.8854 0.0696 0.022 Uiso 1 1 calc R U . . .
C31 C 0.4972(4) 0.9114(4) 0.1175(3) 0.0148(12) Uani 1 1 d . . . . .
C32 C 0.4971(5) 0.9577(5) 0.1702(3) 0.0169(12) Uani 1 1 d . . . . .
H32 H 0.5353 0.9190 0.2008 0.020 Uiso 1 1 calc R U . . .
C33 C 0.4412(5) 1.0592(5) 0.1768(3) 0.0191(13) Uani 1 1 d . . . . .
H33 H 0.4412 1.0888 0.2119 0.023 Uiso 1 1 calc R U . . .
C34 C 0.3849(5) 1.1175(5) 0.1312(3) 0.0197(13) Uani 1 1 d . . . . .
H34 H 0.3471 1.1863 0.1355 0.024 Uiso 1 1 calc R U . . .
C35 C 0.3850(5) 1.0729(5) 0.0789(3) 0.0216(14) Uani 1 1 d . . . . .
H35 H 0.3477 1.1120 0.0482 0.026 Uiso 1 1 calc R U . . .
C36 C 0.4409(5) 0.9702(5) 0.0726(3) 0.0197(13) Uani 1 1 d . . . . .
H36 H 0.4402 0.9409 0.0376 0.024 Uiso 1 1 calc R U . . .
C37 C 0.2660(4) 0.7360(5) 0.1933(3) 0.0155(12) Uani 1 1 d . . . . .
C38 C 0.2187(5) 0.7722(5) 0.2484(3) 0.0206(13) Uani 1 1 d . . . . .
H38 H 0.2188 0.8269 0.2648 0.025 Uiso 1 1 calc R U . . .
C39 C 0.1723(5) 0.7271(5) 0.2784(3) 0.0234(14) Uani 1 1 d . . . . .
H39 H 0.1407 0.7515 0.3145 0.028 Uiso 1 1 calc R U . . .
C40 C 0.1735(5) 0.6451(5) 0.2538(3) 0.0227(14) Uani 1 1 d . . . . .
H40 H 0.1430 0.6142 0.2740 0.027 Uiso 1 1 calc R U . . .
C41 C 0.2188(5) 0.6087(5) 0.2004(3) 0.0206(13) Uani 1 1 d . . . . .
H41 H 0.2188 0.5534 0.1849 0.025 Uiso 1 1 calc R U . . .
C42 C 0.2652(5) 0.6538(5) 0.1688(3) 0.0177(13) Uani 1 1 d . . . . .
C43 C 0.2958(5) 0.5126(5) 0.0786(3) 0.0178(13) Uani 1 1 d . . . . .
C44 C 0.1977(5) 0.5387(5) 0.0674(3) 0.0220(14) Uani 1 1 d . . . . .
H44 H 0.1480 0.6051 0.0706 0.026 Uiso 1 1 calc R U . . .
C45 C 0.1730(5) 0.4678(5) 0.0518(3) 0.0248(15) Uani 1 1 d . . . . .
H45 H 0.1067 0.4866 0.0459 0.030 Uiso 1 1 calc R U . . .
C46 C 0.2460(5) 0.3688(5) 0.0448(3) 0.0218(14) Uani 1 1 d . . . . .
H46 H 0.2293 0.3210 0.0344 0.026 Uiso 1 1 calc R U . . .
C47 C 0.3446(5) 0.3424(5) 0.0537(3) 0.0214(14) Uani 1 1 d . . . . .
H47 H 0.3946 0.2766 0.0485 0.026 Uiso 1 1 calc R U . . .
C48 C 0.3688(5) 0.4131(5) 0.0703(3) 0.0159(12) Uani 1 1 d . . . . .
H48 H 0.4352 0.3941 0.0760 0.019 Uiso 1 1 calc R U . . .
C49 C 0.4542(5) 0.5476(4) 0.1094(3) 0.0158(12) Uani 1 1 d . . . . .
C50 C 0.4934(5) 0.4901(5) 0.1588(3) 0.0197(13) Uani 1 1 d . . . . .
H50 H 0.4513 0.4819 0.1855 0.024 Uiso 1 1 calc R U . . .
C51 C 0.5936(5) 0.4450(5) 0.1687(3) 0.0201(13) Uani 1 1 d . . . . .
H51 H 0.6191 0.4063 0.2019 0.024 Uiso 1 1 calc R U . . .
C52 C 0.6569(5) 0.4574(5) 0.1290(3) 0.0206(13) Uani 1 1 d . . . . .
H52 H 0.7247 0.4275 0.1357 0.025 Uiso 1 1 calc R U . . .
C53 C 0.6187(5) 0.5144(5) 0.0795(3) 0.0219(14) Uani 1 1 d . . . . .
H53 H 0.6607 0.5227 0.0528 0.026 Uiso 1 1 calc R U . . .
C54 C 0.5177(5) 0.5588(5) 0.0698(3) 0.0188(13) Uani 1 1 d . . . . .
H54 H 0.4922 0.5966 0.0363 0.023 Uiso 1 1 calc R U . . .
C55 C 0.5247(4) 0.2120(4) 0.3057(3) 0.0125(11) Uani 1 1 d . . . . .
C56 C 0.5207(5) 0.2520(5) 0.2496(3) 0.0193(13) Uani 1 1 d . . . . .
H56 H 0.5780 0.2473 0.2320 0.023 Uiso 1 1 calc R U . . .
C57 C 0.4324(5) 0.2978(5) 0.2208(3) 0.0191(13) Uani 1 1 d . . . . .
H57 H 0.4310 0.3241 0.1838 0.023 Uiso 1 1 calc R U . . .
C58 C 0.3466(5) 0.3058(5) 0.2453(3) 0.0213(13) Uani 1 1 d . . . . .
H58 H 0.2875 0.3375 0.2253 0.026 Uiso 1 1 calc R U . . .
C59 C 0.3490(5) 0.2657(5) 0.3005(3) 0.0197(13) Uani 1 1 d . . . . .
H59 H 0.2912 0.2698 0.3170 0.024 Uiso 1 1 calc R U . . .
C60 C 0.4368(4) 0.2197(4) 0.3315(3) 0.0127(11) Uani 1 1 d . . . . .
C61 C 0.3157(4) 0.1977(5) 0.4217(3) 0.0134(11) Uani 1 1 d . . . . .
C62 C 0.2421(5) 0.2973(5) 0.4305(3) 0.0203(13) Uani 1 1 d . . . . .
H62 H 0.2585 0.3474 0.4255 0.024 Uiso 1 1 calc R U . . .
C63 C 0.1459(5) 0.3219(5) 0.4463(3) 0.0219(14) Uani 1 1 d . . . . .
H63 H 0.0979 0.3884 0.4518 0.026 Uiso 1 1 calc R U . . .
C64 C 0.1197(5) 0.2488(5) 0.4542(3) 0.0209(13) Uani 1 1 d . . . . .
H64 H 0.0547 0.2654 0.4651 0.025 Uiso 1 1 calc R U . . .
C65 C 0.1925(5) 0.1498(5) 0.4454(3) 0.0165(12) Uani 1 1 d . . . . .
H65 H 0.1759 0.0999 0.4506 0.020 Uiso 1 1 calc R U . . .
C66 C 0.2896(5) 0.1247(5) 0.4291(3) 0.0153(12) Uani 1 1 d . . . . .
H66 H 0.3373 0.0582 0.4231 0.018 Uiso 1 1 calc R U . . .
C67 C 0.5120(4) 0.0379(4) 0.3917(3) 0.0132(11) Uani 1 1 d . . . . .
C68 C 0.4989(5) -0.0060(5) 0.3424(3) 0.0168(12) Uani 1 1 d . . . . .
H68 H 0.4518 0.0336 0.3154 0.020 Uiso 1 1 calc R U . . .
C69 C 0.5551(5) -0.1074(5) 0.3332(3) 0.0202(13) Uani 1 1 d . . . . .
H69 H 0.5456 -0.1361 0.3004 0.024 Uiso 1 1 calc R U . . .
C70 C 0.6257(5) -0.1663(5) 0.3732(3) 0.0179(13) Uani 1 1 d . . . . .
H70 H 0.6649 -0.2344 0.3665 0.022 Uiso 1 1 calc R U . . .
C71 C 0.6382(5) -0.1241(5) 0.4232(3) 0.0190(13) Uani 1 1 d . . . . .
H71 H 0.6844 -0.1643 0.4504 0.023 Uiso 1 1 calc R U . . .
C72 C 0.5819(5) -0.0225(5) 0.4323(3) 0.0147(12) Uani 1 1 d . . . . .
H72 H 0.5906 0.0058 0.4656 0.018 Uiso 1 1 calc R U . . .
C73 C 0.7279(4) 0.0017(4) 0.3006(3) 0.0129(11) Uani 1 1 d . . . . .
C74 C 0.6897(5) -0.0017(5) 0.2468(3) 0.0196(13) Uani 1 1 d . . . . .
H74 H 0.6328 0.0541 0.2339 0.024 Uiso 1 1 calc R U . . .
C75 C 0.7350(5) -0.0869(5) 0.2123(3) 0.0218(14) Uani 1 1 d . . . . .
H75 H 0.7081 -0.0878 0.1767 0.026 Uiso 1 1 calc R U . . .
C76 C 0.8199(5) -0.1705(5) 0.2307(3) 0.0223(14) Uani 1 1 d . . . . .
H76 H 0.8510 -0.2274 0.2075 0.027 Uiso 1 1 calc R U . . .
C77 C 0.8582(5) -0.1686(5) 0.2840(3) 0.0208(13) Uani 1 1 d . . . . .
H77 H 0.9156 -0.2247 0.2962 0.025 Uiso 1 1 calc R U . . .
C78 C 0.8123(5) -0.0832(5) 0.3206(3) 0.0157(12) Uani 1 1 d . . . . .
C79 C 0.9518(5) -0.2070(4) 0.4059(3) 0.0160(12) Uani 1 1 d . . . . .
C80 C 0.9310(5) -0.2856(5) 0.4013(3) 0.0216(14) Uani 1 1 d . . . . .
H80 H 0.8684 -0.2723 0.3900 0.026 Uiso 1 1 calc R U . . .
C81 C 1.0023(5) -0.3816(5) 0.4134(3) 0.0224(14) Uani 1 1 d . . . . .
H81 H 0.9886 -0.4334 0.4089 0.027 Uiso 1 1 calc R U . . .
C82 C 1.0950(5) -0.4016(5) 0.4325(4) 0.0261(15) Uani 1 1 d . . . . .
H82 H 1.1434 -0.4668 0.4404 0.031 Uiso 1 1 calc R U . . .
C83 C 1.1153(5) -0.3247(5) 0.4397(3) 0.0222(14) Uani 1 1 d . . . . .
H83 H 1.1761 -0.3377 0.4541 0.027 Uiso 1 1 calc R U . . .
C84 C 1.0446(5) -0.2282(5) 0.4254(3) 0.0179(13) Uani 1 1 d . . . . .
H84 H 1.0594 -0.1770 0.4288 0.022 Uiso 1 1 calc R U . . .
C85 C 0.9201(4) -0.0118(4) 0.3842(3) 0.0141(12) Uani 1 1 d . . . . .
C86 C 0.9763(5) -0.0199(5) 0.3336(3) 0.0168(12) Uani 1 1 d . . . . .
H86 H 0.9817 -0.0627 0.3038 0.020 Uiso 1 1 calc R U . . .
C87 C 1.0241(5) 0.0356(5) 0.3274(3) 0.0206(13) Uani 1 1 d . . . . .
H87 H 1.0623 0.0292 0.2938 0.025 Uiso 1 1 calc R U . . .
C88 C 1.0151(5) 0.1010(5) 0.3713(3) 0.0228(14) Uani 1 1 d . . . . .
H88 H 1.0458 0.1396 0.3665 0.027 Uiso 1 1 calc R U . . .
C89 C 0.9608(5) 0.1087(5) 0.4222(3) 0.0223(14) Uani 1 1 d . . . . .
H89 H 0.9564 0.1511 0.4519 0.027 Uiso 1 1 calc R U . . .
C90 C 0.9125(5) 0.0524(5) 0.4286(3) 0.0188(13) Uani 1 1 d . . . . .
H90 H 0.8753 0.0579 0.4625 0.023 Uiso 1 1 calc R U . . .
C91 C 0.7373(4) 0.2011(4) 0.3013(3) 0.0173(13) Uani 1 1 d . . . . .
C92 C 0.7772(5) 0.1651(5) 0.2446(3) 0.0157(12) Uani 1 1 d . . . . .
H92 H 0.7708 0.1133 0.2291 0.019 Uiso 1 1 calc R U . . .
C93 C 0.8250(5) 0.2051(5) 0.2121(3) 0.0189(13) Uani 1 1 d . . . . .
H93 H 0.8524 0.1792 0.1754 0.023 Uiso 1 1 calc R U . . .
C94 C 0.8323(5) 0.2841(5) 0.2341(3) 0.0227(14) Uani 1 1 d . . . . .
H94 H 0.8641 0.3118 0.2120 0.027 Uiso 1 1 calc R U . . .
C95 C 0.7922(5) 0.3221(5) 0.2892(3) 0.0180(13) Uani 1 1 d . . . . .
H95 H 0.7970 0.3757 0.3033 0.022 Uiso 1 1 calc R U . . .
C96 C 0.7450(4) 0.2815(4) 0.3237(3) 0.0124(11) Uani 1 1 d . . . . .
C97 C 0.7227(5) 0.4246(5) 0.4107(3) 0.0156(12) Uani 1 1 d . . . . .
C98 C 0.8226(5) 0.3998(5) 0.4120(3) 0.0194(13) Uani 1 1 d . . . . .
H98 H 0.8720 0.3341 0.4056 0.023 Uiso 1 1 calc R U . . .
C99 C 0.8496(5) 0.4709(5) 0.4226(3) 0.0226(14) Uani 1 1 d . . . . .
H99 H 0.9165 0.4535 0.4218 0.027 Uiso 1 1 calc R U . . .
C100 C 0.7764(5) 0.5689(5) 0.4347(3) 0.0220(14) Uani 1 1 d . . . . .
H100 H 0.7943 0.6171 0.4415 0.026 Uiso 1 1 calc R U . . .
C101 C 0.6768(5) 0.5942(5) 0.4364(3) 0.0182(13) Uani 1 1 d . . . . .
H101 H 0.6277 0.6590 0.4454 0.022 Uiso 1 1 calc R U . . .
C102 C 0.6507(5) 0.5223(5) 0.4246(3) 0.0173(12) Uani 1 1 d . . . . .
H102 H 0.5838 0.5397 0.4260 0.021 Uiso 1 1 calc R U . . .
C103 C 0.5597(4) 0.3958(4) 0.3843(3) 0.0143(12) Uani 1 1 d . . . . .
C104 C 0.4930(5) 0.3951(5) 0.4271(3) 0.0190(13) Uani 1 1 d . . . . .
H104 H 0.5168 0.3618 0.4621 0.023 Uiso 1 1 calc R U . . .
C105 C 0.3911(5) 0.4444(5) 0.4172(3) 0.0196(13) Uani 1 1 d . . . . .
H105 H 0.3469 0.4445 0.4459 0.024 Uiso 1 1 calc R U . . .
C106 C 0.3555(5) 0.4929(5) 0.3655(3) 0.0194(13) Uani 1 1 d . . . . .
H106 H 0.2875 0.5253 0.3591 0.023 Uiso 1 1 calc R U . . .
C107 C 0.4214(5) 0.4938(5) 0.3222(3) 0.0183(13) Uani 1 1 d . . . . .
H107 H 0.3972 0.5268 0.2871 0.022 Uiso 1 1 calc R U . . .
C108 C 0.5221(5) 0.4458(5) 0.3317(3) 0.0179(13) Uani 1 1 d . . . . .
H108 H 0.5657 0.4465 0.3029 0.021 Uiso 1 1 calc R U . . .
C109 C 0.6768(5) 0.1954(5) 0.5476(4) 0.0263(15) Uani 1 1 d . . . . .
H109 H 0.6899 0.1936 0.5053 0.032 Uiso 1 1 calc R U . . .
C110 C 0.6863(4) 0.1313(5) 0.0492(3) 0.0167(12) Uani 1 1 d . . . . .
H110 H 0.6876 0.1204 0.0071 0.020 Uiso 1 1 calc R U . . .
C111 C 0.0170(8) 0.4243(10) 0.2340(5) 0.048(3) Uani 0.766(6) 1 d D . P A 1
H111 H 0.0350 0.3617 0.2140 0.057 Uiso 0.766(6) 1 calc R U P A 1
Cl7 Cl 0.0726(2) 0.4808(4) 0.19468(17) 0.0651(13) Uani 0.766(6) 1 d D . P A 1
Cl8 Cl -0.1123(2) 0.4961(3) 0.23455(18) 0.0544(10) Uani 0.766(6) 1 d D . P A 1
Cl9 Cl 0.0615(7) 0.3940(5) 0.3045(3) 0.0509(15) Uani 0.766(6) 1 d D . P A 1
C112 C 0.0144(17) 0.4778(13) 0.2502(11) 0.048(3) Uani 0.234(6) 1 d D . P A -1
H112 H 0.0609 0.4953 0.2303 0.057 Uiso 0.234(6) 1 calc R U P A -1
Cl10 Cl 0.073(2) 0.4051(17) 0.3105(11) 0.076(11) Uani 0.234(6) 1 d D . P A -1
Cl11 Cl -0.0144(12) 0.4114(9) 0.2013(6) 0.069(4) Uani 0.234(6) 1 d D . P A -1
Cl12 Cl -0.0913(7) 0.5878(6) 0.2715(4) 0.039(3) Uani 0.234(6) 1 d D . P A -1

loop_
_atom_site_aniso_label
_atom_site_aniso_U_11
_atom_site_aniso_U_22
_atom_site_aniso_U_33
_atom_site_aniso_U_23
_atom_site_aniso_U_13
_atom_site_aniso_U_12
Sb1 0.0115(2) 0.0117(2) 0.0154(2) 0.00042(14) -0.00136(14) -0.00665(15)
Sb2 0.0111(2) 0.01093(19) 0.0150(2) 0.00049(14) -0.00108(14) -0.00629(15)
Cl1 0.0232(8) 0.0179(8) 0.0504(12) -0.0074(7) -0.0005(8) -0.0098(7)
Cl2 0.0221(9) 0.0240(9) 0.0894(19) -0.0004(10) -0.0098(10) -0.0141(7)
Cl3 0.0183(8) 0.0230(8) 0.0357(10) 0.0061(7) -0.0046(7) -0.0065(6)
Cl4 0.0256(9) 0.0192(9) 0.101(2) 0.0102(10) -0.0074(11) -0.0112(8)
Cl5 0.0204(8) 0.0299(9) 0.0364(10) 0.0028(7) 0.0010(7) -0.0161(7)
Cl6 0.0175(8) 0.0218(8) 0.0494(12) 0.0065(7) -0.0071(7) -0.0082(6)
P1 0.0129(7) 0.0122(7) 0.0201(8) 0.0019(6) -0.0005(6) -0.0064(6)
P2 0.0127(7) 0.0150(7) 0.0142(8) -0.0008(6) -0.0004(6) -0.0082(6)
P3 0.0133(7) 0.0126(7) 0.0221(9) 0.0012(6) -0.0024(6) -0.0077(6)
P4 0.0121(7) 0.0122(7) 0.0154(8) 0.0000(5) -0.0008(6) -0.0069(6)
P5 0.0137(7) 0.0120(7) 0.0165(8) 0.0013(6) -0.0011(6) -0.0060(6)
P6 0.0145(7) 0.0130(7) 0.0144(8) -0.0002(6) -0.0003(6) -0.0078(6)
C1 0.016(3) 0.017(3) 0.010(3) -0.004(2) 0.009(2) -0.010(2)
C2 0.019(3) 0.025(3) 0.022(4) -0.002(3) -0.004(3) -0.013(3)
C3 0.025(3) 0.031(4) 0.026(4) -0.006(3) -0.001(3) -0.020(3)
C4 0.027(4) 0.020(3) 0.033(4) -0.012(3) 0.009(3) -0.016(3)
C5 0.020(3) 0.014(3) 0.033(4) -0.006(3) 0.005(3) -0.009(3)
C6 0.016(3) 0.016(3) 0.014(3) -0.007(2) 0.006(2) -0.012(2)
C7 0.017(3) 0.012(3) 0.027(4) 0.002(2) 0.004(3) -0.006(2)
C8 0.016(3) 0.023(3) 0.047(5) 0.007(3) 0.000(3) -0.010(3)
C9 0.026(4) 0.020(3) 0.045(5) 0.005(3) 0.009(3) -0.013(3)
C10 0.022(3) 0.016(3) 0.039(4) 0.004(3) 0.005(3) -0.006(3)
C11 0.023(3) 0.022(3) 0.015(3) 0.002(2) 0.001(3) -0.007(3)
C12 0.016(3) 0.019(3) 0.021(3) 0.003(2) 0.000(2) -0.009(2)
C13 0.015(3) 0.009(3) 0.026(3) 0.003(2) -0.006(2) -0.007(2)
C14 0.015(3) 0.019(3) 0.018(3) -0.003(2) 0.001(2) -0.008(2)
C15 0.017(3) 0.021(3) 0.028(4) 0.004(3) -0.004(3) -0.013(3)
C16 0.022(3) 0.020(3) 0.028(4) 0.007(3) -0.008(3) -0.014(3)
C17 0.026(3) 0.018(3) 0.026(4) -0.003(3) -0.002(3) -0.014(3)
C18 0.019(3) 0.017(3) 0.021(3) -0.002(2) -0.001(3) -0.009(3)
C19 0.013(3) 0.015(3) 0.012(3) 0.000(2) -0.003(2) -0.007(2)
C20 0.017(3) 0.022(3) 0.020(3) 0.003(3) 0.002(2) -0.010(3)
C21 0.024(3) 0.018(3) 0.012(3) 0.006(2) -0.004(2) -0.011(3)
C22 0.016(3) 0.015(3) 0.022(3) 0.000(2) -0.005(2) -0.006(2)
C23 0.012(3) 0.020(3) 0.020(3) -0.003(2) 0.000(2) -0.007(2)
C24 0.015(3) 0.010(3) 0.017(3) -0.001(2) 0.000(2) -0.004(2)
C25 0.018(3) 0.020(3) 0.017(3) -0.004(2) -0.001(2) -0.011(3)
C26 0.021(3) 0.016(3) 0.027(4) -0.001(3) 0.001(3) -0.010(3)
C27 0.018(3) 0.021(3) 0.031(4) -0.001(3) -0.003(3) -0.008(3)
C28 0.014(3) 0.031(4) 0.031(4) -0.009(3) 0.002(3) -0.014(3)
C29 0.021(3) 0.022(3) 0.029(4) -0.005(3) 0.002(3) -0.014(3)
C30 0.015(3) 0.018(3) 0.021(3) -0.006(2) 0.001(2) -0.008(2)
C31 0.011(3) 0.013(3) 0.020(3) 0.001(2) -0.002(2) -0.006(2)
C32 0.021(3) 0.019(3) 0.014(3) 0.003(2) -0.006(2) -0.013(3)
C33 0.022(3) 0.019(3) 0.018(3) 0.001(2) 0.001(3) -0.012(3)
C34 0.017(3) 0.013(3) 0.027(4) 0.001(2) -0.001(3) -0.005(2)
C35 0.017(3) 0.023(3) 0.024(4) 0.009(3) -0.010(3) -0.010(3)
C36 0.019(3) 0.021(3) 0.019(3) 0.002(3) -0.004(3) -0.010(3)
C37 0.013(3) 0.018(3) 0.016(3) 0.001(2) -0.002(2) -0.008(2)
C38 0.017(3) 0.020(3) 0.024(4) 0.000(3) -0.001(3) -0.009(3)
C39 0.021(3) 0.025(3) 0.021(4) 0.003(3) 0.001(3) -0.009(3)
C40 0.022(3) 0.030(4) 0.020(4) 0.006(3) 0.003(3) -0.016(3)
C41 0.016(3) 0.019(3) 0.030(4) 0.005(3) -0.004(3) -0.011(3)
C42 0.011(3) 0.013(3) 0.031(4) 0.004(2) -0.003(2) -0.007(2)
C43 0.021(3) 0.013(3) 0.021(3) 0.000(2) -0.001(2) -0.009(2)
C44 0.019(3) 0.012(3) 0.031(4) -0.003(3) 0.001(3) -0.005(2)
C45 0.022(3) 0.025(3) 0.031(4) 0.001(3) -0.003(3) -0.014(3)
C46 0.027(3) 0.021(3) 0.025(4) 0.001(3) -0.004(3) -0.018(3)
C47 0.022(3) 0.014(3) 0.027(4) 0.000(3) -0.004(3) -0.007(3)
C48 0.012(3) 0.017(3) 0.016(3) -0.001(2) -0.001(2) -0.005(2)
C49 0.016(3) 0.013(3) 0.020(3) -0.002(2) -0.003(2) -0.008(2)
C50 0.019(3) 0.020(3) 0.021(3) 0.000(2) 0.001(3) -0.010(3)
C51 0.019(3) 0.019(3) 0.023(4) 0.000(3) -0.002(3) -0.009(3)
C52 0.013(3) 0.021(3) 0.028(4) 0.002(3) -0.002(3) -0.008(2)
C53 0.018(3) 0.022(3) 0.026(4) -0.003(3) 0.007(3) -0.011(3)
C54 0.024(3) 0.022(3) 0.014(3) 0.001(2) -0.002(2) -0.014(3)
C55 0.015(3) 0.011(3) 0.015(3) 0.004(2) -0.007(2) -0.009(2)
C56 0.020(3) 0.018(3) 0.021(3) 0.000(2) 0.004(3) -0.011(3)
C57 0.026(3) 0.018(3) 0.013(3) 0.003(2) -0.004(2) -0.011(3)
C58 0.021(3) 0.017(3) 0.020(3) 0.002(2) -0.007(3) -0.005(3)
C59 0.016(3) 0.020(3) 0.024(4) 0.003(3) -0.004(3) -0.009(3)
C60 0.013(3) 0.009(2) 0.017(3) 0.001(2) -0.005(2) -0.006(2)
C61 0.015(3) 0.018(3) 0.008(3) 0.000(2) 0.000(2) -0.009(2)
C62 0.020(3) 0.015(3) 0.027(4) 0.000(3) -0.002(3) -0.010(3)
C63 0.014(3) 0.016(3) 0.034(4) -0.002(3) -0.001(3) -0.006(2)
C64 0.016(3) 0.027(3) 0.023(4) -0.001(3) 0.002(3) -0.013(3)
C65 0.021(3) 0.020(3) 0.017(3) -0.001(2) 0.000(2) -0.017(3)
C66 0.014(3) 0.016(3) 0.017(3) -0.001(2) -0.001(2) -0.008(2)
C67 0.014(3) 0.012(3) 0.013(3) 0.003(2) -0.001(2) -0.006(2)
C68 0.017(3) 0.019(3) 0.014(3) 0.003(2) -0.006(2) -0.008(2)
C69 0.027(3) 0.020(3) 0.017(3) -0.002(2) -0.001(3) -0.014(3)
C70 0.021(3) 0.012(3) 0.020(3) 0.001(2) 0.002(2) -0.008(2)
C71 0.017(3) 0.016(3) 0.022(3) 0.004(2) -0.004(2) -0.006(2)
C72 0.018(3) 0.016(3) 0.010(3) 0.002(2) -0.003(2) -0.008(2)
C73 0.014(3) 0.015(3) 0.013(3) -0.002(2) 0.000(2) -0.009(2)
C74 0.018(3) 0.022(3) 0.019(3) 0.001(3) -0.004(2) -0.010(3)
C75 0.022(3) 0.025(3) 0.023(4) -0.003(3) -0.004(3) -0.015(3)
C76 0.023(3) 0.016(3) 0.028(4) -0.008(3) 0.008(3) -0.011(3)
C77 0.016(3) 0.015(3) 0.030(4) 0.001(3) 0.000(3) -0.007(2)
C78 0.014(3) 0.016(3) 0.024(3) 0.003(2) -0.001(2) -0.012(2)
C79 0.016(3) 0.013(3) 0.018(3) 0.006(2) -0.001(2) -0.006(2)
C80 0.017(3) 0.017(3) 0.032(4) 0.000(3) 0.001(3) -0.010(3)
C81 0.026(3) 0.018(3) 0.020(3) -0.001(3) 0.004(3) -0.008(3)
C82 0.016(3) 0.018(3) 0.039(4) 0.004(3) 0.003(3) -0.005(3)
C83 0.012(3) 0.018(3) 0.031(4) 0.004(3) 0.002(3) -0.004(2)
C84 0.017(3) 0.016(3) 0.022(3) 0.001(2) 0.002(2) -0.009(2)
C85 0.014(3) 0.010(3) 0.018(3) 0.002(2) -0.003(2) -0.006(2)
C86 0.021(3) 0.022(3) 0.011(3) -0.002(2) 0.002(2) -0.014(3)
C87 0.022(3) 0.024(3) 0.020(3) 0.001(3) -0.006(3) -0.014(3)
C88 0.023(3) 0.016(3) 0.034(4) 0.003(3) -0.007(3) -0.013(3)
C89 0.025(3) 0.019(3) 0.024(4) -0.005(3) -0.006(3) -0.011(3)
C90 0.019(3) 0.020(3) 0.014(3) -0.006(2) 0.002(2) -0.008(3)
C91 0.009(3) 0.012(3) 0.031(4) 0.001(2) -0.004(2) -0.005(2)
C92 0.017(3) 0.020(3) 0.008(3) -0.004(2) 0.006(2) -0.007(2)
C93 0.016(3) 0.024(3) 0.012(3) -0.006(2) 0.006(2) -0.006(3)
C94 0.017(3) 0.021(3) 0.032(4) 0.008(3) -0.003(3) -0.011(3)
C95 0.017(3) 0.023(3) 0.016(3) 0.000(2) 0.003(2) -0.012(3)
C96 0.011(3) 0.011(3) 0.014(3) 0.001(2) -0.001(2) -0.005(2)
C97 0.015(3) 0.017(3) 0.019(3) 0.003(2) -0.006(2) -0.010(2)
C98 0.017(3) 0.020(3) 0.021(3) 0.000(2) -0.004(2) -0.009(3)
C99 0.020(3) 0.030(4) 0.021(4) 0.000(3) -0.004(3) -0.015(3)
C100 0.032(4) 0.025(3) 0.018(3) 0.004(3) -0.007(3) -0.020(3)
C101 0.024(3) 0.017(3) 0.014(3) -0.001(2) -0.001(2) -0.010(3)
C102 0.019(3) 0.017(3) 0.016(3) 0.000(2) 0.000(2) -0.009(3)
C103 0.014(3) 0.010(3) 0.020(3) -0.002(2) -0.002(2) -0.007(2)
C104 0.021(3) 0.019(3) 0.021(3) 0.001(2) 0.001(3) -0.013(3)
C105 0.018(3) 0.020(3) 0.022(4) -0.001(3) 0.005(3) -0.011(3)
C106 0.019(3) 0.017(3) 0.025(4) -0.002(2) -0.001(3) -0.011(3)
C107 0.018(3) 0.019(3) 0.013(3) 0.003(2) 0.003(2) -0.006(3)
C108 0.015(3) 0.014(3) 0.023(3) 0.001(2) 0.000(2) -0.006(2)
C109 0.024(3) 0.021(3) 0.032(4) -0.002(3) -0.001(3) -0.009(3)
C110 0.010(3) 0.018(3) 0.024(3) 0.000(2) 0.001(2) -0.008(2)
C111 0.062(8) 0.058(8) 0.042(8) 0.000(6) -0.019(6) -0.043(7)
Cl7 0.0403(17) 0.114(3) 0.061(2) 0.039(2) -0.0180(15) -0.054(2)
Cl8 0.0283(14) 0.0524(19) 0.078(3) 0.0195(17) -0.0014(14) -0.0168(13)
Cl9 0.047(3) 0.041(2) 0.037(3) 0.0063(19) -0.007(2) -0.001(2)
C112 0.062(8) 0.058(8) 0.042(8) 0.000(6) -0.019(6) -0.043(7)
Cl10 0.037(9) 0.082(17) 0.060(13) -0.026(10) -0.014(7) 0.010(10)
Cl11 0.115(12) 0.052(7) 0.053(8) -0.002(5) -0.011(8) -0.050(8)
Cl12 0.039(5) 0.028(4) 0.048(6) 0.002(4) -0.020(4) -0.013(4)

loop_
_atom_type_symbol
_atom_type_description
_atom_type_scat_dispersion_real
_atom_type_scat_dispersion_imag
_atom_type_scat_source
C C 0.0033 0.0016 'International Tables Vol C Tables 4.2.6.8 and 6.1.1.4'
H H 0.0000 0.0000 'International Tables Vol C Tables 4.2.6.8 and 6.1.1.4'
Cl Cl 0.1484 0.1585 'International Tables Vol C Tables 4.2.6.8 and 6.1.1.4'
P P 0.1023 0.0942 'International Tables Vol C Tables 4.2.6.8 and 6.1.1.4'
Sb Sb -0.5866 1.5461 'International Tables Vol C Tables 4.2.6.8 and 6.1.1.4'

loop_
_geom_angle_atom_site_label_1
_geom_angle_atom_site_label_2
_geom_angle_atom_site_label_3
_geom_angle
C37 Sb1 C19 95.1(2)
C37 Sb1 C1 95.7(2)
C19 Sb1 C1 93.5(2)
C91 Sb2 C55 95.8(2)
C91 Sb2 C73 93.4(2)
C55 Sb2 C73 95.5(2)
C13 P1 C7 102.6(3)
C13 P1 C6 100.2(3)
C7 P1 C6 101.8(3)
C25 P2 C31 102.9(3)
C25 P2 C24 103.9(3)
C31 P2 C24 101.4(3)
C43 P3 C49 103.4(3)
C43 P3 C42 103.1(3)
C49 P3 C42 101.1(3)
C61 P4 C60 102.8(3)
C61 P4 C67 103.0(3)
C60 P4 C67 99.8(3)
C85 P5 C79 102.3(3)
C85 P5 C78 102.4(3)
C79 P5 C78 102.9(3)
C97 P6 C103 102.7(3)
C97 P6 C96 103.4(3)
C103 P6 C96 100.7(3)
C2 C1 C6 119.1(6)
C2 C1 Sb1 121.5(5)
C6 C1 Sb1 119.5(4)
C1 C2 C3 122.0(7)
C1 C2 H2 119.0
C3 C2 H2 119.0
C4 C3 C2 118.8(7)
C4 C3 H3 120.6
C2 C3 H3 120.6
C5 C4 C3 120.1(6)
C5 C4 H4 119.9
C3 C4 H4 119.9
C4 C5 C6 121.8(7)
C4 C5 H5 119.1
C6 C5 H5 119.1
C5 C6 C1 118.2(6)
C5 C6 P1 124.4(5)
C1 C6 P1 117.4(4)
C8 C7 C12 118.8(6)
C8 C7 P1 118.8(5)
C12 C7 P1 122.3(5)
C9 C8 C7 121.2(7)
C9 C8 H8 119.4
C7 C8 H8 119.4
C8 C9 C10 120.1(7)
C8 C9 H9 120.0
C10 C9 H9 120.0
C11 C10 C9 119.3(7)
C11 C10 H10 120.3
C9 C10 H10 120.3
C10 C11 C12 121.2(7)
C10 C11 H11 119.4
C12 C11 H11 119.4
C11 C12 C7 119.3(6)
C11 C12 H12 120.3
C7 C12 H12 120.3
C14 C13 C18 119.0(6)
C14 C13 P1 123.3(5)
C18 C13 P1 117.7(5)
C13 C14 C15 121.2(6)
C13 C14 H14 119.4
C15 C14 H14 119.4
C14 C15 C16 119.4(6)
C14 C15 H15 120.3
C16 C15 H15 120.3
C17 C16 C15 120.4(6)
C17 C16 H16 119.8
C15 C16 H16 119.8
C16 C17 C18 119.8(6)
C16 C17 H17 120.1
C18 C17 H17 120.1
C17 C18 C13 120.1(6)
C17 C18 H18 119.9
C13 C18 H18 119.9
C20 C19 C24 119.1(6)
C20 C19 Sb1 120.8(5)
C24 C19 Sb1 120.0(4)
C19 C20 C21 121.4(6)
C19 C20 H20 119.3
C21 C20 H20 119.3
C22 C21 C20 120.2(6)
C22 C21 H21 119.9
C20 C21 H21 119.9
C21 C22 C23 119.2(6)
C21 C22 H22 120.4
C23 C22 H22 120.4
C22 C23 C24 121.0(6)
C22 C23 H23 119.5
C24 C23 H23 119.5
C23 C24 C19 119.1(6)
C23 C24 P2 123.5(5)
C19 C24 P2 117.3(5)
C30 C25 C26 118.1(6)
C30 C25 P2 121.6(5)
C26 C25 P2 120.0(5)
C25 C26 C27 122.1(6)
C25 C26 H26 119.0
C27 C26 H26 119.0
C28 C27 C26 119.3(6)
C28 C27 H27 120.4
C26 C27 H27 120.4
C27 C28 C29 119.6(6)
C27 C28 H28 120.2
C29 C28 H28 120.2
C28 C29 C30 120.4(6)
C28 C29 H29 119.8
C30 C29 H29 119.8
C25 C30 C29 120.6(6)
C25 C30 H30 119.7
C29 C30 H30 119.7
C36 C31 C32 118.6(6)
C36 C31 P2 117.2(5)
C32 C31 P2 124.1(5)
C33 C32 C31 120.8(6)
C33 C32 H32 119.6
C31 C32 H32 119.6
C32 C33 C34 119.9(6)
C32 C33 H33 120.1
C34 C33 H33 120.1
C33 C34 C35 119.8(6)
C33 C34 H34 120.1
C35 C34 H34 120.1
C36 C35 C34 120.1(6)
C36 C35 H35 119.9
C34 C35 H35 119.9
C31 C36 C35 120.7(6)
C31 C36 H36 119.6
C35 C36 H36 119.6
C42 C37 C38 119.3(6)
C42 C37 Sb1 119.3(5)
C38 C37 Sb1 121.4(5)
C39 C38 C37 120.8(6)
C39 C38 H38 119.6
C37 C38 H38 119.6
C40 C39 C38 119.0(7)
C40 C39 H39 120.5
C38 C39 H39 120.5
C41 C40 C39 121.4(6)
C41 C40 H40 119.3
C39 C40 H40 119.3
C40 C41 C42 120.7(6)
C40 C41 H41 119.7
C42 C41 H41 119.7
C37 C42 C41 118.9(7)
C37 C42 P3 118.2(5)
C41 C42 P3 122.9(5)
C44 C43 C48 117.5(6)
C44 C43 P3 117.4(5)
C48 C43 P3 124.6(5)
C45 C44 C43 121.1(6)
C45 C44 H44 119.4
C43 C44 H44 119.4
C44 C45 C46 120.7(7)
C44 C45 H45 119.6
C46 C45 H45 119.6
C45 C46 C47 118.7(6)
C45 C46 H46 120.6
C47 C46 H46 120.6
C48 C47 C46 120.4(6)
C48 C47 H47 119.8
C46 C47 H47 119.8
C47 C48 C43 121.4(6)
C47 C48 H48 119.3
C43 C48 H48 119.3
C54 C49 C50 119.0(6)
C54 C49 P3 117.5(5)
C50 C49 P3 123.4(5)
C51 C50 C49 120.9(6)
C51 C50 H50 119.6
C49 C50 H50 119.6
C50 C51 C52 119.8(7)
C50 C51 H51 120.1
C52 C51 H51 120.1
C53 C52 C51 119.8(6)
C53 C52 H52 120.1
C51 C52 H52 120.1
C52 C53 C54 119.8(6)
C52 C53 H53 120.1
C54 C53 H53 120.1
C53 C54 C49 120.7(6)
C53 C54 H54 119.6
C49 C54 H54 119.6
C56 C55 C60 118.8(5)
C56 C55 Sb2 121.5(5)
C60 C55 Sb2 119.7(4)
C57 C56 C55 120.3(6)
C57 C56 H56 119.8
C55 C56 H56 119.8
C58 C57 C56 121.5(6)
C58 C57 H57 119.3
C56 C57 H57 119.3
C57 C58 C59 119.3(6)
C57 C58 H58 120.4
C59 C58 H58 120.4
C58 C59 C60 120.9(6)
C58 C59 H59 119.5
C60 C59 H59 119.5
C59 C60 C55 119.2(6)
C59 C60 P4 123.1(5)
C55 C60 P4 117.6(4)
C66 C61 C62 118.5(6)
C66 C61 P4 124.1(5)
C62 C61 P4 117.2(5)
C63 C62 C61 120.9(6)
C63 C62 H62 119.6
C61 C62 H62 119.6
C62 C63 C64 120.6(6)
C62 C63 H63 119.7
C64 C63 H63 119.7
C63 C64 C65 118.7(6)
C63 C64 H64 120.6
C65 C64 H64 120.6
C66 C65 C64 120.8(6)
C66 C65 H65 119.6
C64 C65 H65 119.6
C61 C66 C65 120.4(6)
C61 C66 H66 119.8
C65 C66 H66 119.8
C72 C67 C68 119.2(6)
C72 C67 P4 117.1(5)
C68 C67 P4 123.7(5)
C69 C68 C67 120.8(6)
C69 C68 H68 119.6
C67 C68 H68 119.6
C68 C69 C70 119.6(6)
C68 C69 H69 120.2
C70 C69 H69 120.2
C69 C70 C71 120.4(6)
C69 C70 H70 119.8
C71 C70 H70 119.8
C72 C71 C70 119.9(6)
C72 C71 H71 120.0
C70 C71 H71 120.0
C71 C72 C67 120.1(6)
C71 C72 H72 120.0
C67 C72 H72 120.0
C74 C73 C78 119.3(6)
C74 C73 Sb2 121.3(5)
C78 C73 Sb2 119.4(5)
C75 C74 C73 121.4(6)
C75 C74 H74 119.3
C73 C74 H74 119.3
C76 C75 C74 120.1(7)
C76 C75 H75 120.0
C74 C75 H75 120.0
C77 C76 C75 119.3(6)
C77 C76 H76 120.3
C75 C76 H76 120.3
C76 C77 C78 121.8(6)
C76 C77 H77 119.1
C78 C77 H77 119.1
C73 C78 C77 118.2(6)
C73 C78 P5 117.6(5)
C77 C78 P5 124.1(5)
C84 C79 C80 118.5(6)
C84 C79 P5 122.1(5)
C80 C79 P5 119.0(5)
C81 C80 C79 120.7(6)
C81 C80 H80 119.7
C79 C80 H80 119.7
C80 C81 C82 120.1(7)
C80 C81 H81 120.0
C82 C81 H81 120.0
C83 C82 C81 120.1(7)
C83 C82 H82 120.0
C81 C82 H82 120.0
C82 C83 C84 119.8(7)
C82 C83 H83 120.1
C84 C83 H83 120.1
C83 C84 C79 120.8(6)
C83 C84 H84 119.6
C79 C84 H84 119.6
C90 C85 C86 119.6(6)
C90 C85 P5 117.4(5)
C86 C85 P5 123.0(5)
C87 C86 C85 120.3(6)
C87 C86 H86 119.9
C85 C86 H86 119.9
C86 C87 C88 120.2(7)
C86 C87 H87 119.9
C88 C87 H87 119.9
C89 C88 C87 120.3(6)
C89 C88 H88 119.9
C87 C88 H88 119.9
C88 C89 C90 119.6(6)
C88 C89 H89 120.2
C90 C89 H89 120.2
C85 C90 C89 120.1(6)
C85 C90 H90 120.0
C89 C90 H90 120.0
C96 C91 C92 118.8(6)
C96 C91 Sb2 120.0(5)
C92 C91 Sb2 121.2(4)
C93 C92 C91 121.4(6)
C93 C92 H92 119.3
C91 C92 H92 119.3
C92 C93 C94 119.7(6)
C92 C93 H93 120.1
C94 C93 H93 120.1
C93 C94 C95 120.2(6)
C93 C94 H94 119.9
C95 C94 H94 119.9
C94 C95 C96 121.3(6)
C94 C95 H95 119.4
C96 C95 H95 119.4
C95 C96 C91 118.7(6)
C95 C96 P6 123.6(5)
C91 C96 P6 117.7(5)
C98 C97 C102 117.8(6)
C98 C97 P6 118.7(5)
C102 C97 P6 123.2(5)
C99 C98 C97 121.3(6)
C99 C98 H98 119.4
C97 C98 H98 119.4
C98 C99 C100 120.0(6)
C98 C99 H99 120.0
C100 C99 H99 120.0
C101 C100 C99 119.7(6)
C101 C100 H100 120.1
C99 C100 H100 120.1
C100 C101 C102 119.7(6)
C100 C101 H101 120.2
C102 C101 H101 120.2
C101 C102 C97 121.4(6)
C101 C102 H102 119.3
C97 C102 H102 119.3
C104 C103 C108 118.9(6)
C104 C103 P6 118.3(5)
C108 C103 P6 122.8(5)
C105 C104 C103 120.0(6)
C105 C104 H104 120.0
C103 C104 H104 120.0
C106 C105 C104 120.4(6)
C106 C105 H105 119.8
C104 C105 H105 119.8
C105 C106 C107 120.2(6)
C105 C106 H106 119.9
C107 C106 H106 119.9
C108 C107 C106 119.8(6)
C108 C107 H107 120.1
C106 C107 H107 120.1
C107 C108 C103 120.8(6)
C107 C108 H108 119.6
C103 C108 H108 119.6
Cl2 C109 Cl3 109.8(4)
Cl2 C109 Cl1 109.7(4)
Cl3 C109 Cl1 109.4(4)
Cl2 C109 H109 109.3
Cl3 C109 H109 109.3
Cl1 C109 H109 109.3
Cl4 C110 Cl6 110.5(4)
Cl4 C110 Cl5 110.8(4)
Cl6 C110 Cl5 110.9(4)
Cl4 C110 H110 108.2
Cl6 C110 H110 108.2
Cl5 C110 H110 108.2
C112 C111 Cl11 136(2)
C112 C111 Cl7 63(2)
Cl11 C111 Cl7 97.7(11)
C112 C111 Cl8 84.7(17)
Cl11 C111 Cl8 65.5(11)
Cl7 C111 Cl8 111.6(6)
C112 C111 Cl9 71.3(18)
Cl11 C111 Cl9 147.9(13)
Cl7 C111 Cl9 111.9(7)
Cl8 C111 Cl9 111.6(7)
C112 C111 Cl10 63.9(15)
Cl11 C111 Cl10 156.6(16)
Cl7 C111 Cl10 103.7(14)
Cl8 C111 Cl10 113.8(12)
Cl9 C111 Cl10 8.7(14)
C112 C111 H111 167.4
Cl11 C111 H111 49.9
Cl7 C111 H111 107.1
Cl8 C111 H111 107.1
Cl9 C111 H111 107.1
Cl10 C111 H111 113.3
C112 Cl7 C111 31.1(8)
C112 Cl7 Cl11 54.7(7)
C111 Cl7 Cl11 27.7(5)
Cl11 Cl8 C111 33.8(6)
Cl11 Cl8 Cl12 113.3(6)
C111 Cl8 Cl12 84.0(6)
Cl11 Cl8 C112 59.3(5)
C111 Cl8 C112 28.2(6)
Cl12 Cl8 C112 55.8(4)
C112 Cl9 C111 30.2(6)
C111 C112 Cl7 85.5(19)
C111 C112 Cl9 78.6(19)
Cl7 C112 Cl9 125.6(12)
C111 C112 Cl12 127(2)
Cl7 C112 Cl12 117.5(16)
Cl9 C112 Cl12 113.3(16)
C111 C112 Cl10 89(2)
Cl7 C112 Cl10 122.6(18)
Cl9 C112 Cl10 11.2(14)
Cl12 C112 Cl10 111.0(14)
C111 C112 Cl11 22.9(11)
Cl7 C112 Cl11 78.9(10)
Cl9 C112 Cl11 100.2(14)
Cl12 C112 Cl11 111.1(12)
Cl10 C112 Cl11 110.7(14)
C111 C112 Cl8 67.1(16)
Cl7 C112 Cl8 113.1(11)
Cl9 C112 Cl8 107.6(19)
Cl12 C112 Cl8 60.5(8)
Cl10 C112 Cl8 117(2)
Cl11 C112 Cl8 52.4(8)
C111 C112 H112 111.2
Cl7 C112 H112 29.2
Cl9 C112 H112 116.0
Cl12 C112 H112 108.0
Cl10 C112 H112 108.0
Cl11 C112 H112 108.0
Cl8 C112 H112 135.2
C112 Cl10 C111 27.5(7)
C111 Cl11 Cl8 80.7(11)
C111 Cl11 C112 20.7(11)
Cl8 Cl11 C112 68.3(9)
C111 Cl11 Cl7 54.6(9)
Cl8 Cl11 Cl7 100.7(6)
C112 Cl11 Cl7 46.4(12)
C112 Cl12 Cl8 63.7(9)

loop_
_geom_bond_atom_site_label_1
_geom_bond_atom_site_label_2
_geom_bond_distance
Sb1 C37 2.157(6)
Sb1 C19 2.165(6)
Sb1 C1 2.189(6)
Sb2 C91 2.154(6)
Sb2 C55 2.160(6)
Sb2 C73 2.180(6)
Cl1 C109 1.761(7)
Cl2 C109 1.759(8)
Cl3 C109 1.760(8)
Cl4 C110 1.743(7)
Cl5 C110 1.747(6)
Cl6 C110 1.746(7)
P1 C13 1.822(6)
P1 C7 1.831(6)
P1 C6 1.849(7)
P2 C25 1.821(7)
P2 C31 1.836(6)
P2 C24 1.839(7)
P3 C43 1.821(6)
P3 C49 1.830(6)
P3 C42 1.860(7)
P4 C61 1.833(6)
P4 C60 1.836(6)
P4 C67 1.841(6)
P5 C85 1.824(6)
P5 C79 1.826(6)
P5 C78 1.840(7)
P6 C97 1.821(6)
P6 C103 1.829(6)
P6 C96 1.854(6)
C1 C2 1.388(9)
C1 C6 1.409(9)
C2 C3 1.395(10)
C2 H2 0.9300
C3 C4 1.383(11)
C3 H3 0.9300
C4 C5 1.378(11)
C4 H4 0.9300
C5 C6 1.402(9)
C5 H5 0.9300
C7 C8 1.389(9)
C7 C12 1.397(9)
C8 C9 1.367(10)
C8 H8 0.9300
C9 C10 1.395(11)
C9 H9 0.9300
C10 C11 1.367(10)
C10 H10 0.9300
C11 C12 1.392(9)
C11 H11 0.9300
C12 H12 0.9300
C13 C14 1.380(9)
C13 C18 1.402(9)
C14 C15 1.386(9)
C14 H14 0.9300
C15 C16 1.391(10)
C15 H15 0.9300
C16 C17 1.380(10)
C16 H16 0.9300
C17 C18 1.393(9)
C17 H17 0.9300
C18 H18 0.9300
C19 C20 1.377(9)
C19 C24 1.402(8)
C20 C21 1.383(9)
C20 H20 0.9300
C21 C22 1.383(9)
C21 H21 0.9300
C22 C23 1.386(10)
C22 H22 0.9300
C23 C24 1.401(9)
C23 H23 0.9300
C25 C30 1.380(9)
C25 C26 1.381(9)
C26 C27 1.396(9)
C26 H26 0.9300
C27 C28 1.377(10)
C27 H27 0.9300
C28 C29 1.384(10)
C28 H28 0.9300
C29 C30 1.401(9)
C29 H29 0.9300
C30 H30 0.9300
C31 C36 1.377(9)
C31 C32 1.414(9)
C32 C33 1.374(9)
C32 H32 0.9300
C33 C34 1.386(9)
C33 H33 0.9300
C34 C35 1.391(10)
C34 H34 0.9300
C35 C36 1.388(10)
C35 H35 0.9300
C36 H36 0.9300
C37 C42 1.401(9)
C37 C38 1.414(10)
C38 C39 1.384(9)
C38 H38 0.9300
C39 C40 1.385(11)
C39 H39 0.9300
C40 C41 1.371(10)
C40 H40 0.9300
C41 C42 1.402(9)
C41 H41 0.9300
C43 C44 1.394(10)
C43 C48 1.397(9)
C44 C45 1.382(10)
C44 H44 0.9300
C45 C46 1.387(10)
C45 H45 0.9300
C46 C47 1.389(10)
C46 H46 0.9300
C47 C48 1.380(9)
C47 H47 0.9300
C48 H48 0.9300
C49 C54 1.384(9)
C49 C50 1.386(9)
C50 C51 1.374(9)
C50 H50 0.9300
C51 C52 1.393(9)
C51 H51 0.9300
C52 C53 1.383(10)
C52 H52 0.9300
C53 C54 1.383(9)
C53 H53 0.9300
C54 H54 0.9300
C55 C56 1.408(9)
C55 C60 1.410(8)
C56 C57 1.375(10)
C56 H56 0.9300
C57 C58 1.369(10)
C57 H57 0.9300
C58 C59 1.395(10)
C58 H58 0.9300
C59 C60 1.396(9)
C59 H59 0.9300
C61 C66 1.379(9)
C61 C62 1.401(9)
C62 C63 1.376(9)
C62 H62 0.9300
C63 C64 1.382(9)
C63 H63 0.9300
C64 C65 1.390(9)
C64 H64 0.9300
C65 C66 1.389(9)
C65 H65 0.9300
C66 H66 0.9300
C67 C72 1.397(8)
C67 C68 1.398(9)
C68 C69 1.379(9)
C68 H68 0.9300
C69 C70 1.385(10)
C69 H69 0.9300
C70 C71 1.393(10)
C70 H70 0.9300
C71 C72 1.383(9)
C71 H71 0.9300
C72 H72 0.9300
C73 C74 1.398(9)
C73 C78 1.402(8)
C74 C75 1.390(10)
C74 H74 0.9300
C75 C76 1.383(10)
C75 H75 0.9300
C76 C77 1.384(11)
C76 H76 0.9300
C77 C78 1.419(9)
C77 H77 0.9300
C79 C84 1.392(9)
C79 C80 1.406(9)
C80 C81 1.372(9)
C80 H80 0.9300
C81 C82 1.392(10)
C81 H81 0.9300
C82 C83 1.383(10)
C82 H82 0.9300
C83 C84 1.387(9)
C83 H83 0.9300
C84 H84 0.9300
C85 C90 1.394(9)
C85 C86 1.394(9)
C86 C87 1.382(9)
C86 H86 0.9300
C87 C88 1.393(10)
C87 H87 0.9300
C88 C89 1.383(11)
C88 H88 0.9300
C89 C90 1.402(10)
C89 H89 0.9300
C90 H90 0.9300
C91 C96 1.412(9)
C91 C92 1.416(9)
C92 C93 1.370(9)
C92 H92 0.9300
C93 C94 1.384(10)
C93 H93 0.9300
C94 C95 1.390(10)
C94 H94 0.9300
C95 C96 1.395(8)
C95 H95 0.9300
C97 C98 1.396(9)
C97 C102 1.395(9)
C98 C99 1.380(10)
C98 H98 0.9300
C99 C100 1.394(10)
C99 H99 0.9300
C100 C101 1.386(10)
C100 H100 0.9300
C101 C102 1.388(9)
C101 H101 0.9300
C102 H102 0.9300
C103 C104 1.401(9)
C103 C108 1.401(9)
C104 C105 1.394(9)
C104 H104 0.9300
C105 C106 1.372(10)
C105 H105 0.9300
C106 C107 1.401(9)
C106 H106 0.9300
C107 C108 1.377(9)
C107 H107 0.9300
C108 H108 0.9300
C109 H109 0.9800
C110 H110 0.9800
C111 C112 0.89(2)
C111 Cl11 0.982(16)
C111 Cl7 1.723(10)
C111 Cl8 1.740(11)
C111 Cl9 1.743(11)
C111 Cl10 1.94(2)
C111 H111 0.9800
Cl7 C112 1.54(3)
Cl7 Cl11 2.094(15)
Cl8 Cl11 1.604(15)
Cl8 Cl12 1.827(10)
Cl8 C112 1.88(2)
Cl9 C112 1.68(3)
C112 Cl12 1.737(14)
C112 Cl10 1.739(14)
C112 Cl11 1.742(14)
C112 H112 0.9800

loop_
_geom_torsion_atom_site_label_1
_geom_torsion_atom_site_label_2
_geom_torsion_atom_site_label_3
_geom_torsion_atom_site_label_4
_geom_torsion
C6 C1 C2 C3 0.1(9)
Sb1 C1 C2 C3 179.8(5)
C1 C2 C3 C4 0.2(10)
C2 C3 C4 C5 0.5(10)
C3 C4 C5 C6 -1.7(10)
C4 C5 C6 C1 1.9(9)
C4 C5 C6 P1 -177.6(5)
C2 C1 C6 C5 -1.1(8)
Sb1 C1 C6 C5 179.1(4)
C2 C1 C6 P1 178.4(5)
Sb1 C1 C6 P1 -1.3(6)
C13 P1 C6 C5 -105.6(5)
C7 P1 C6 C5 -0.3(6)
C13 P1 C6 C1 74.8(5)
C7 P1 C6 C1 -179.9(5)
C13 P1 C7 C8 167.5(6)
C6 P1 C7 C8 64.1(7)
C13 P1 C7 C12 -16.2(7)
C6 P1 C7 C12 -119.6(6)
C12 C7 C8 C9 1.9(12)
P1 C7 C8 C9 178.4(7)
C7 C8 C9 C10 -1.8(13)
C8 C9 C10 C11 0.9(13)
C9 C10 C11 C12 -0.1(12)
C10 C11 C12 C7 0.2(11)
C8 C7 C12 C11 -1.1(11)
P1 C7 C12 C11 -177.4(5)
C7 P1 C13 C14 -68.6(6)
C6 P1 C13 C14 36.0(6)
C7 P1 C13 C18 114.0(5)
C6 P1 C13 C18 -141.4(5)
C18 C13 C14 C15 -0.1(10)
P1 C13 C14 C15 -177.5(5)
C13 C14 C15 C16 0.8(10)
C14 C15 C16 C17 -1.3(10)
C15 C16 C17 C18 1.3(11)
C16 C17 C18 C13 -0.6(10)
C14 C13 C18 C17 0.1(10)
P1 C13 C18 C17 177.6(5)
C24 C19 C20 C21 0.8(10)
Sb1 C19 C20 C21 -175.0(5)
C19 C20 C21 C22 1.0(10)
C20 C21 C22 C23 -1.3(10)
C21 C22 C23 C24 -0.1(10)
C22 C23 C24 C19 1.9(9)
C22 C23 C24 P2 -175.4(5)
C20 C19 C24 C23 -2.2(9)
Sb1 C19 C24 C23 173.7(5)
C20 C19 C24 P2 175.2(5)
Sb1 C19 C24 P2 -8.9(7)
C25 P2 C24 C23 4.9(6)
C31 P2 C24 C23 -101.7(6)
C25 P2 C24 C19 -172.5(5)
C31 P2 C24 C19 81.0(5)
C31 P2 C25 C30 -25.1(6)
C24 P2 C25 C30 -130.5(6)
C31 P2 C25 C26 162.2(6)
C24 P2 C25 C26 56.8(6)
C30 C25 C26 C27 2.0(11)
P2 C25 C26 C27 174.9(6)
C25 C26 C27 C28 -2.5(11)
C26 C27 C28 C29 0.9(11)
C27 C28 C29 C30 1.0(11)
C26 C25 C30 C29 0.0(10)
P2 C25 C30 C29 -172.8(5)
C28 C29 C30 C25 -1.5(11)
C25 P2 C31 C36 105.2(5)
C24 P2 C31 C36 -147.5(5)
C25 P2 C31 C32 -77.0(6)
C24 P2 C31 C32 30.3(6)
C36 C31 C32 C33 0.6(9)
P2 C31 C32 C33 -177.2(5)
C31 C32 C33 C34 -0.6(10)
C32 C33 C34 C35 0.1(10)
C33 C34 C35 C36 0.5(10)
C32 C31 C36 C35 -0.1(10)
P2 C31 C36 C35 177.9(5)
C34 C35 C36 C31 -0.5(10)
C42 C37 C38 C39 0.3(10)
Sb1 C37 C38 C39 -178.0(5)
C37 C38 C39 C40 0.6(10)
C38 C39 C40 C41 -0.7(11)
C39 C40 C41 C42 -0.2(11)
C38 C37 C42 C41 -1.1(9)
Sb1 C37 C42 C41 177.2(5)
C38 C37 C42 P3 176.2(5)
Sb1 C37 C42 P3 -5.4(7)
C40 C41 C42 C37 1.1(10)
C40 C41 C42 P3 -176.2(5)
C43 P3 C42 C37 -176.1(5)
C49 P3 C42 C37 77.2(5)
C43 P3 C42 C41 1.2(6)
C49 P3 C42 C41 -105.6(6)
C49 P3 C43 C44 177.4(6)
C42 P3 C43 C44 72.4(6)
C49 P3 C43 C48 -10.5(7)
C42 P3 C43 C48 -115.5(6)
C48 C43 C44 C45 3.4(11)
P3 C43 C44 C45 176.1(6)
C43 C44 C45 C46 -2.2(12)
C44 C45 C46 C47 -0.2(11)
C45 C46 C47 C48 1.2(11)
C46 C47 C48 C43 0.1(11)
C44 C43 C48 C47 -2.4(10)
P3 C43 C48 C47 -174.5(6)
C43 P3 C49 C54 112.2(5)
C42 P3 C49 C54 -141.3(5)
C43 P3 C49 C50 -69.4(6)
C42 P3 C49 C50 37.1(6)
C54 C49 C50 C51 0.3(10)
P3 C49 C50 C51 -178.0(5)
C49 C50 C51 C52 0.3(10)
C50 C51 C52 C53 -0.6(10)
C51 C52 C53 C54 0.1(10)
C52 C53 C54 C49 0.5(10)
C50 C49 C54 C53 -0.8(10)
P3 C49 C54 C53 177.7(5)
C60 C55 C56 C57 0.2(9)
Sb2 C55 C56 C57 179.5(5)
C55 C56 C57 C58 -0.2(10)
C56 C57 C58 C59 -0.5(10)
C57 C58 C59 C60 1.3(10)
C58 C59 C60 C55 -1.4(10)
C58 C59 C60 P4 175.9(5)
C56 C55 C60 C59 0.6(9)
Sb2 C55 C60 C59 -178.7(5)
C56 C55 C60 P4 -176.8(5)
Sb2 C55 C60 P4 3.9(6)
C61 P4 C60 C59 2.5(6)
C67 P4 C60 C59 108.3(6)
C61 P4 C60 C55 179.8(5)
C67 P4 C60 C55 -74.4(5)
C60 P4 C61 C66 112.6(6)
C67 P4 C61 C66 9.2(6)
C60 P4 C61 C62 -71.9(6)
C67 P4 C61 C62 -175.3(5)
C66 C61 C62 C63 0.3(10)
P4 C61 C62 C63 -175.4(6)
C61 C62 C63 C64 0.2(11)
C62 C63 C64 C65 -0.3(11)
C63 C64 C65 C66 -0.1(10)
C62 C61 C66 C65 -0.7(10)
P4 C61 C66 C65 174.8(5)
C64 C65 C66 C61 0.6(10)
C61 P4 C67 C72 -111.9(5)
C60 P4 C67 C72 142.4(5)
C61 P4 C67 C68 69.1(6)
C60 P4 C67 C68 -36.6(6)
C72 C67 C68 C69 -1.0(9)
P4 C67 C68 C69 178.0(5)
C67 C68 C69 C70 -0.4(10)
C68 C69 C70 C71 1.8(10)
C69 C70 C71 C72 -1.9(10)
C70 C71 C72 C67 0.5(10)
C68 C67 C72 C71 0.9(9)
P4 C67 C72 C71 -178.1(5)
C78 C73 C74 C75 -1.5(9)
Sb2 C73 C74 C75 176.3(5)
C73 C74 C75 C76 -0.3(10)
C74 C75 C76 C77 0.8(10)
C75 C76 C77 C78 0.5(10)
C74 C73 C78 C77 2.7(9)
Sb2 C73 C78 C77 -175.1(4)
C74 C73 C78 P5 -173.6(5)
Sb2 C73 C78 P5 8.6(6)
C76 C77 C78 C73 -2.2(9)
C76 C77 C78 P5 173.8(5)
C85 P5 C78 C73 -80.8(5)
C79 P5 C78 C73 173.3(5)
C85 P5 C78 C77 103.2(5)
C79 P5 C78 C77 -2.7(6)
C85 P5 C79 C84 23.4(6)
C78 P5 C79 C84 129.4(6)
C85 P5 C79 C80 -164.4(6)
C78 P5 C79 C80 -58.5(6)
C84 C79 C80 C81 -2.8(11)
P5 C79 C80 C81 -175.2(6)
C79 C80 C81 C82 2.4(11)
C80 C81 C82 C83 0.5(12)
C81 C82 C83 C84 -2.9(12)
C82 C83 C84 C79 2.4(11)
C80 C79 C84 C83 0.4(10)
P5 C79 C84 C83 172.6(5)
C79 P5 C85 C90 -109.4(5)
C78 P5 C85 C90 144.3(5)
C79 P5 C85 C86 72.4(6)
C78 P5 C85 C86 -33.9(6)
C90 C85 C86 C87 -0.1(10)
P5 C85 C86 C87 178.1(5)
C85 C86 C87 C88 -1.0(10)
C86 C87 C88 C89 1.9(10)
C87 C88 C89 C90 -1.7(10)
C86 C85 C90 C89 0.3(10)
P5 C85 C90 C89 -178.0(5)
C88 C89 C90 C85 0.7(10)
C96 C91 C92 C93 1.7(10)
Sb2 C91 C92 C93 179.9(5)
C91 C92 C93 C94 -1.9(10)
C92 C93 C94 C95 0.7(10)
C93 C94 C95 C96 0.7(10)
C94 C95 C96 C91 -0.8(10)
C94 C95 C96 P6 178.2(5)
C92 C91 C96 C95 -0.4(9)
Sb2 C91 C96 C95 -178.6(4)
C92 C91 C96 P6 -179.5(5)
Sb2 C91 C96 P6 2.3(7)
C97 P6 C96 C95 -1.2(6)
C103 P6 C96 C95 104.7(5)
C97 P6 C96 C91 177.8(5)
C103 P6 C96 C91 -76.3(5)
C103 P6 C97 C98 -168.0(5)
C96 P6 C97 C98 -63.6(6)
C103 P6 C97 C102 18.4(6)
C96 P6 C97 C102 122.8(6)
C102 C97 C98 C99 -4.5(10)
P6 C97 C98 C99 -178.4(6)
C97 C98 C99 C100 2.6(11)
C98 C99 C100 C101 0.6(11)
C99 C100 C101 C102 -1.7(10)
C100 C101 C102 C97 -0.3(10)
C98 C97 C102 C101 3.3(10)
P6 C97 C102 C101 177.0(5)
C97 P6 C103 C104 -108.3(5)
C96 P6 C103 C104 145.2(5)
C97 P6 C103 C108 74.6(6)
C96 P6 C103 C108 -31.9(6)
C108 C103 C104 C105 -0.5(9)
P6 C103 C104 C105 -177.8(5)
C103 C104 C105 C106 0.7(10)
C104 C105 C106 C107 -0.4(10)
C105 C106 C107 C108 0.1(10)
C106 C107 C108 C103 0.1(10)
C104 C103 C108 C107 0.2(9)
P6 C103 C108 C107 177.3(5)
Cl11 C111 Cl7 C112 139(2)
Cl8 C111 Cl7 C112 72.0(15)
Cl9 C111 Cl7 C112 -53.9(13)
Cl10 C111 Cl7 C112 -51.0(15)
C112 C111 Cl7 Cl11 -139(2)
Cl8 C111 Cl7 Cl11 -66.6(11)
Cl9 C111 Cl7 Cl11 167.5(18)
Cl10 C111 Cl7 Cl11 170.5(18)
C112 C111 Cl8 Cl11 147(2)
Cl7 C111 Cl8 Cl11 88.7(11)
Cl9 C111 Cl8 Cl11 -145.2(15)
Cl10 C111 Cl8 Cl11 -154.3(17)
C112 C111 Cl8 Cl12 -3(2)
Cl11 C111 Cl8 Cl12 -150.5(11)
Cl7 C111 Cl8 Cl12 -61.8(7)
Cl9 C111 Cl8 Cl12 64.3(8)
Cl10 C111 Cl8 Cl12 55.2(13)
Cl11 C111 Cl8 C112 -147(2)
Cl7 C111 Cl8 C112 -59(2)
Cl9 C111 Cl8 C112 67(2)
Cl10 C111 Cl8 C112 58(2)
Cl11 C111 Cl9 C112 -154(4)
Cl7 C111 Cl9 C112 50(2)
Cl8 C111 Cl9 C112 -76(2)
Cl10 C111 Cl9 C112 31(7)
Cl11 C111 C112 Cl7 -72(3)
Cl8 C111 C112 Cl7 -117.4(7)
Cl9 C111 C112 Cl7 127.7(10)
Cl10 C111 C112 Cl7 122.8(18)
Cl11 C111 C112 Cl9 160(3)
Cl7 C111 C112 Cl9 -127.7(10)
Cl8 C111 C112 Cl9 114.9(9)
Cl10 C111 C112 Cl9 -4.9(16)
Cl11 C111 C112 Cl12 50(5)
Cl7 C111 C112 Cl12 122(3)
Cl8 C111 C112 Cl12 4(3)
Cl9 C111 C112 Cl12 -111(3)
Cl10 C111 C112 Cl12 -116(3)
Cl11 C111 C112 Cl10 165(3)
Cl7 C111 C112 Cl10 -122.8(18)
Cl8 C111 C112 Cl10 119.8(16)
Cl9 C111 C112 Cl10 4.9(16)
Cl7 C111 C112 Cl11 72(3)
Cl8 C111 C112 Cl11 -45(3)
Cl9 C111 C112 Cl11 -160(3)
Cl10 C111 C112 Cl11 -165(3)
Cl11 C111 C112 Cl8 45(3)
Cl7 C111 C112 Cl8 117.4(7)
Cl9 C111 C112 Cl8 -114.9(9)
Cl10 C111 C112 Cl8 -119.8(16)
Cl11 Cl7 C112 C111 22.1(12)
C111 Cl7 C112 Cl9 72.5(16)
Cl11 Cl7 C112 Cl9 94.6(16)
C111 Cl7 C112 Cl12 -130(2)
Cl11 Cl7 C112 Cl12 -108.1(13)
C111 Cl7 C112 Cl10 85.5(17)
Cl11 Cl7 C112 Cl10 107.6(15)
C111 Cl7 C112 Cl11 -22.1(12)
C111 Cl7 C112 Cl8 -62.7(13)
Cl11 Cl7 C112 Cl8 -40.6(8)
C111 Cl9 C112 Cl7 -75.9(14)
C111 Cl9 C112 Cl12 126(3)
C111 Cl9 C112 Cl10 -154(7)
C111 Cl9 C112 Cl11 7.6(11)
C111 Cl9 C112 Cl8 61.2(17)
Cl11 Cl8 C112 C111 -20.4(16)
Cl12 Cl8 C112 C111 176(2)
Cl11 Cl8 C112 Cl7 53.7(8)
C111 Cl8 C112 Cl7 74.2(15)
Cl12 Cl8 C112 Cl7 -109.6(15)
Cl11 Cl8 C112 Cl9 -89.3(10)
C111 Cl8 C112 Cl9 -68.9(17)
Cl12 Cl8 C112 Cl9 107.3(12)
Cl11 Cl8 C112 Cl12 163.3(13)
C111 Cl8 C112 Cl12 -176(2)
Cl11 Cl8 C112 Cl10 -96.5(11)
C111 Cl8 C112 Cl10 -76(2)
Cl12 Cl8 C112 Cl10 100.1(12)
C111 Cl8 C112 Cl11 20.4(16)
Cl12 Cl8 C112 Cl11 -163.3(13)
Cl7 C112 Cl10 C111 -83.8(16)
Cl9 C112 Cl10 C111 25(7)
Cl12 C112 Cl10 C111 130(3)
Cl11 C112 Cl10 C111 6.1(12)
Cl8 C112 Cl10 C111 63(2)
C112 C111 Cl11 Cl8 -51(4)
Cl7 C111 Cl11 Cl8 -110.3(7)
Cl9 C111 Cl11 Cl8 92(2)
Cl10 C111 Cl11 Cl8 94(4)
Cl7 C111 Cl11 C112 -59(3)
Cl8 C111 Cl11 C112 51(4)
Cl9 C111 Cl11 C112 143(5)
Cl10 C111 Cl11 C112 145(6)
C112 C111 Cl11 Cl7 59(3)
Cl8 C111 Cl11 Cl7 110.3(7)
Cl9 C111 Cl11 Cl7 -158(3)
Cl10 C111 Cl11 Cl7 -156(5)
Cl12 Cl8 Cl11 C111 32.2(12)
C112 Cl8 Cl11 C111 17.3(14)
C111 Cl8 Cl11 C112 -17.3(14)
Cl12 Cl8 Cl11 C112 15.0(12)
C111 Cl8 Cl11 Cl7 -51.1(8)
Cl12 Cl8 Cl11 Cl7 -18.9(8)
C112 Cl8 Cl11 Cl7 -33.8(11)
Cl7 C112 Cl11 C111 105(4)
Cl9 C112 Cl11 C111 -20(3)
Cl12 C112 Cl11 C111 -140(5)
Cl10 C112 Cl11 C111 -16(3)
Cl8 C112 Cl11 C111 -124(4)
C111 C112 Cl11 Cl8 124(4)
Cl7 C112 Cl11 Cl8 -130.9(10)
Cl9 C112 Cl11 Cl8 104.5(16)
Cl12 C112 Cl11 Cl8 -15.5(13)
Cl10 C112 Cl11 Cl8 108(2)
C111 C112 Cl11 Cl7 -105(4)
Cl9 C112 Cl11 Cl7 -124.6(13)
Cl12 C112 Cl11 Cl7 115.4(19)
Cl10 C112 Cl11 Cl7 -121(2)
Cl8 C112 Cl11 Cl7 130.9(10)
C111 C112 Cl12 Cl8 -4(3)
Cl7 C112 Cl12 Cl8 102.3(11)
Cl9 C112 Cl12 Cl8 -97.8(18)
Cl10 C112 Cl12 Cl8 -110(2)
Cl11 C112 Cl12 Cl8 14.1(12)
Cl11 Cl8 Cl12 C112 -15.6(12)
C111 Cl8 Cl12 C112 1.8(12)
